data_2200896
loop_
_publ_author_name
'Bennani, Brahim'
'Filalibaba, Bouchra'
'El-Fazazi, Ahmed'
'Al Houari, Ghali'
'Bilit, Najib'
'Kerbal, Abdelali'
'El-Bali, Brahim'
'Bolte, Michael'

_publ_section_title 2',3'-Diphenyl-4'-<i>p</i>-tolylspiro[isothiachroman-3,5'-isoxazolidin]-4(2<i>H</i>)-one
_journal_issue 3
_journal_name_full 'Acta Crystallographica Section E'
_journal_page_first o312
_journal_page_last o313
_journal_paper_doi 10.1107/S1600536802002994
_journal_volume 58
_journal_year 2002
_chemical_formula_iupac 'C30 H25 N O2 S'
_chemical_formula_moiety 'C30 H25 N O2 S'
_chemical_formula_sum 'C30 H25 N O2 S'
_chemical_formula_weight 463.57
_chemical_name_systematic ?
_space_group_IT_number 2
_symmetry_cell_setting triclinic
_symmetry_space_group_name_Hall '-P 1'
_symmetry_space_group_name_H-M 'P -1'
_atom_sites_solution_hydrogens geom
_atom_sites_solution_primary direct
_atom_sites_solution_secondary difmap
_audit_creation_method SHELXL-97
_cell_angle_alpha 78.850(2)
_cell_angle_beta 73.486(2)
_cell_angle_gamma 75.860(2)
_cell_formula_units_Z 2
_cell_length_a 9.6687(2)
_cell_length_b 11.2722(3)
_cell_length_c 11.5579(3)
_cell_measurement_reflns_used 6557
_cell_measurement_temperature 173(2)
_cell_measurement_theta_max 25
_cell_measurement_theta_min 1
_cell_volume 1160.66(5)
_computing_cell_refinement SMART
_computing_data_collection 'SMART (Siemens, 1995)'
_computing_data_reduction 'SAINT (Siemens, 1995)'
_computing_molecular_graphics 'XP (Sheldrick, 1991)'
_computing_structure_refinement 'SHELXL97 (Sheldrick, 1997)'
_computing_structure_solution 'SHELXS97 (Sheldrick, 1990)'
_diffrn_ambient_temperature 173(2)
_diffrn_measured_fraction_theta_full .994
_diffrn_measured_fraction_theta_max .994
_diffrn_measurement_device_type 'Siemens CCD three-circle'
_diffrn_measurement_method \w
_diffrn_radiation_monochromator graphite
_diffrn_radiation_source 'fine-focus sealed tube'
_diffrn_radiation_type MoK\a
_diffrn_radiation_wavelength .71073
_diffrn_reflns_av_R_equivalents .0327
_diffrn_reflns_av_sigmaI/netI .0271
_diffrn_reflns_limit_h_max 11
_diffrn_reflns_limit_h_min -11
_diffrn_reflns_limit_k_max 13
_diffrn_reflns_limit_k_min -13
_diffrn_reflns_limit_l_max 13
_diffrn_reflns_limit_l_min -13
_diffrn_reflns_number 22101
_diffrn_reflns_theta_full 25.35
_diffrn_reflns_theta_max 25.35
_diffrn_reflns_theta_min 1.85
_diffrn_standards_decay_% 0
_diffrn_standards_interval_time 1200
_diffrn_standards_number 227
_exptl_absorpt_coefficient_mu .168
_exptl_absorpt_correction_T_max .9703
_exptl_absorpt_correction_T_min .9342
_exptl_absorpt_correction_type empirical
_exptl_absorpt_process_details '(SADABS; Sheldrick, 1996)'
_exptl_crystal_colour colourless
_exptl_crystal_density_diffrn 1.326
_exptl_crystal_density_method 'not measured'
_exptl_crystal_description block
_exptl_crystal_F_000 488
_exptl_crystal_size_max .41
_exptl_crystal_size_mid .36
_exptl_crystal_size_min .18
_refine_diff_density_max .255
_refine_diff_density_min -.261
_refine_ls_extinction_method none
_refine_ls_goodness_of_fit_ref 1.046
_refine_ls_hydrogen_treatment constr
_refine_ls_matrix_type full
_refine_ls_number_parameters 308
_refine_ls_number_reflns 4250
_refine_ls_number_restraints 0
_refine_ls_restrained_S_all 1.046
_refine_ls_R_factor_all .0508
_refine_ls_R_factor_gt .0389
_refine_ls_shift/su_max .010
_refine_ls_shift/su_mean .000
_refine_ls_structure_factor_coef Fsqd
_refine_ls_weighting_details 'calc w = 1/[\s^2^(Fo^2^)+(0.0414P)^2^+0.6774P] where P = (Fo^2^+2Fc^2^)/3'
_refine_ls_weighting_scheme calc
_refine_ls_wR_factor_gt .0925
_refine_ls_wR_factor_ref .0992
_reflns_number_gt 3575
_reflns_number_total 4250
_reflns_threshold_expression I>2\s(I)
_cod_data_source_file cv6090.cif
_cod_data_source_block I
_cod_depositor_comments
;
The following automatic conversions were performed:
'_symmetry_cell_setting' value 'Triclinic' changed to 'triclinic'
according to '/home/saulius/struct/CIF-dictionaries/cif_core.dic'
dictionary named 'cif_core.dic' version 2.4.1 from 2010-06-29.

Automatic conversion script
Id: cif_fix_enum 1527 2010-12-29 10:47:43Z saulius 

The following automatic conversions were performed:

'_symmetry_cell_setting' value 'Triclinic' changed to 'triclinic'
according to /home/saulius/struct/CIF-dictionaries/cif_core.dic
dictionary named 'cif_core.dic' version 2.4.1 from
2010-06-29.

'_exptl_absorpt_correction_type' value 'Empirical'
changed to 'empirical' according to
/home/saulius/struct/CIF-dictionaries/cif_core.dic dictionary named
'cif_core.dic' version 2.4.1 from 2010-06-29.

Automatic conversion script
Id: cif_fix_values 1715 2011-07-08 13:25:40Z adriana 
;
_cod_database_code 2200896
_cod_database_fobs_code 2200896

loop_
_symmetry_equiv_pos_as_xyz
'x, y, z'
'-x, -y, -z'

loop_
_atom_site_label
_atom_site_fract_x
_atom_site_fract_y
_atom_site_fract_z
_atom_site_U_iso_or_equiv
_atom_site_adp_type
_atom_site_calc_flag
_atom_site_refinement_flags
_atom_site_occupancy
_atom_site_disorder_assembly
_atom_site_disorder_group
_atom_site_type_symbol
S1 .18497(5) .63967(4) .30862(4) .02792(13) Uani d . 1 . . S
C1 .34960(19) .68394(16) .32057(16) .0236(4) Uani d . 1 . . C
O2 .39073(13) .62759(11) .43116(11) .0259(3) Uani d . 1 . . O
N3 .30182(16) .70453(13) .52489(13) .0242(3) Uani d . 1 . . N
C4 .24118(19) .82587(15) .46403(15) .0234(4) Uani d . 1 . . C
H4 .1338 .8323 .4726 .028 Uiso calc R 1 . . H
C5 .32493(19) .82168(16) .32870(15) .0236(4) Uani d . 1 . . C
H5 .4238 .8400 .3199 .028 Uiso calc R 1 . . H
O6 .56531(15) .70614(12) .16316(12) .0372(3) Uani d . 1 . . O
C6 .4810(2) .63752(17) .21676(16) .0263(4) Uani d . 1 . . C
C7 .5012(2) .51196(17) .18483(16) .0282(4) Uani d . 1 . . C
C8 .6290(2) .47039(19) .09726(18) .0347(5) Uani d . 1 . . C
H8 .6994 .5216 .0629 .042 Uiso calc R 1 . . H
C9 .6543(2) .3557(2) .06009(19) .0412(5) Uani d . 1 . . C
H9 .7409 .3287 .0000 .049 Uiso calc R 1 . . H
C10 .5525(3) .2806(2) .1111(2) .0431(5) Uani d . 1 . . C
H10 .5694 .2018 .0859 .052 Uiso calc R 1 . . H
C11 .4258(2) .31984(18) .19874(19) .0376(5) Uani d . 1 . . C
H11 .3571 .2672 .2335 .045 Uiso calc R 1 . . H
C12 .3980(2) .43547(17) .23656(17) .0290(4) Uani d . 1 . . C
C13 .2576(2) .47501(17) .32996(17) .0308(4) Uani d . 1 . . C
H13A .2762 .4510 .4121 .037 Uiso calc R 1 . . H
H13B .1828 .4307 .3260 .037 Uiso calc R 1 . . H
C31 .20415(19) .64064(16) .61646(15) .0233(4) Uani d . 1 . . C
C32 .0813(2) .70767(17) .69093(16) .0277(4) Uani d . 1 . . C
H32 .0597 .7953 .6760 .033 Uiso calc R 1 . . H
C33 -.0094(2) .64553(18) .78708(17) .0314(4) Uani d . 1 . . C
H33 -.0930 .6913 .8373 .038 Uiso calc R 1 . . H
C34 .0207(2) .51815(18) .81044(17) .0325(4) Uani d . 1 . . C
H34 -.0419 .4763 .8759 .039 Uiso calc R 1 . . H
C35 .1432(2) .45254(17) .73722(17) .0314(4) Uani d . 1 . . C
H35 .1642 .3650 .7528 .038 Uiso calc R 1 . . H
C36 .2362(2) .51200(16) .64142(16) .0273(4) Uani d . 1 . . C
H36 .3212 .4655 .5931 .033 Uiso calc R 1 . . H
C41 .26170(19) .93180(16) .51707(16) .0261(4) Uani d . 1 . . C
C42 .3421(2) .91200(18) .60337(18) .0340(4) Uani d . 1 . . C
H42 .3852 .8302 .6316 .041 Uiso calc R 1 . . H
C43 .3601(3) 1.0112(2) .6488(2) .0428(5) Uani d . 1 . . C
H43 .4147 .9966 .7086 .051 Uiso calc R 1 . . H
C44 .2998(2) 1.1302(2) .6082(2) .0432(5) Uani d . 1 . . C
H44 .3140 1.1976 .6388 .052 Uiso calc R 1 . . H
C45 .2185(2) 1.15132(18) .5227(2) .0399(5) Uani d . 1 . . C
H45 .1760 1.2334 .4948 .048 Uiso calc R 1 . . H
C46 .1989(2) 1.05301(17) .47753(18) .0330(4) Uani d . 1 . . C
H46 .1422 1.0681 .4192 .040 Uiso calc R 1 . . H
C51 .25611(19) .91426(16) .23651(16) .0241(4) Uani d . 1 . . C
C52 .3438(2) .98542(17) .14762(17) .0299(4) Uani d . 1 . . C
H52 .4450 .9743 .1457 .036 Uiso calc R 1 . . H
C53 .2864(2) 1.07225(18) .06184(18) .0350(5) Uani d . 1 . . C
H53 .3489 1.1197 .0025 .042 Uiso calc R 1 . . H
C54 .1398(2) 1.09101(17) .06109(17) .0333(4) Uani d . 1 . . C
C541 .0791(3) 1.1854(2) -.0336(2) .0490(6) Uani d . 1 . . C
H54A .1071 1.2640 -.0367 .074 Uiso calc R 1 . . H
H54B -.0285 1.1969 -.0121 .074 Uiso calc R 1 . . H
H54C .1194 1.1564 -.1134 .074 Uiso calc R 1 . . H
C55 .0510(2) 1.02117(18) .15091(18) .0328(4) Uani d . 1 . . C
H55 -.0504 1.0332 .1530 .039 Uiso calc R 1 . . H
C56 .1077(2) .93444(17) .23737(17) .0291(4) Uani d . 1 . . C
H56 .0446 .8883 .2978 .035 Uiso calc R 1 . . H

loop_
_atom_site_aniso_label
_atom_site_aniso_U_11
_atom_site_aniso_U_22
_atom_site_aniso_U_33
_atom_site_aniso_U_12
_atom_site_aniso_U_13
_atom_site_aniso_U_23
S1 .0260(2) .0264(2) .0318(3) -.00766(18) -.00599(19) -.00373(19)
C1 .0244(9) .0228(9) .0229(9) -.0055(7) -.0064(7) .0003(7)
O2 .0277(7) .0238(6) .0220(6) -.0001(5) -.0046(5) -.0021(5)
N3 .0274(8) .0215(7) .0215(7) -.0029(6) -.0040(6) -.0032(6)
C4 .0235(9) .0212(9) .0237(9) -.0041(7) -.0062(7) .0015(7)
C5 .0236(9) .0231(9) .0239(9) -.0067(7) -.0053(7) -.0014(7)
O6 .0332(8) .0318(7) .0381(8) -.0085(6) .0040(6) -.0016(6)
C6 .0257(9) .0288(10) .0228(9) -.0051(8) -.0079(7) .0021(7)
C7 .0306(10) .0303(10) .0227(9) -.0011(8) -.0101(8) -.0030(8)
C8 .0336(11) .0391(11) .0290(10) -.0001(9) -.0093(8) -.0060(9)
C9 .0410(12) .0443(12) .0354(11) .0083(10) -.0118(9) -.0164(10)
C10 .0547(14) .0322(11) .0444(13) .0054(10) -.0213(11) -.0143(10)
C11 .0487(13) .0297(10) .0371(11) -.0057(9) -.0159(10) -.0057(9)
C12 .0358(11) .0268(9) .0249(9) -.0028(8) -.0123(8) -.0016(8)
C13 .0374(11) .0262(10) .0300(10) -.0109(8) -.0072(8) -.0027(8)
C31 .0269(9) .0243(9) .0201(8) -.0062(7) -.0084(7) -.0007(7)
C32 .0315(10) .0238(9) .0264(9) -.0033(8) -.0067(8) -.0033(7)
C33 .0299(10) .0331(10) .0286(10) -.0049(8) -.0029(8) -.0062(8)
C34 .0351(11) .0331(10) .0274(10) -.0129(9) -.0033(8) .0018(8)
C35 .0399(11) .0220(9) .0298(10) -.0065(8) -.0085(9) .0026(8)
C36 .0312(10) .0250(9) .0230(9) -.0017(8) -.0069(8) -.0015(7)
C41 .0261(9) .0253(9) .0240(9) -.0077(7) .0002(7) -.0028(7)
C42 .0401(11) .0290(10) .0345(11) -.0087(9) -.0095(9) -.0052(8)
C43 .0474(13) .0460(13) .0432(12) -.0168(10) -.0122(10) -.0140(10)
C44 .0456(13) .0356(12) .0492(13) -.0182(10) .0046(10) -.0196(10)
C45 .0403(12) .0236(10) .0466(13) -.0065(9) .0048(10) -.0063(9)
C46 .0333(11) .0269(10) .0339(10) -.0041(8) -.0034(8) -.0025(8)
C51 .0265(9) .0212(9) .0227(9) -.0045(7) -.0044(7) -.0017(7)
C52 .0289(10) .0261(9) .0309(10) -.0065(8) -.0027(8) -.0004(8)
C53 .0430(12) .0262(10) .0276(10) -.0087(9) .0008(9) .0037(8)
C54 .0448(12) .0249(10) .0266(10) -.0020(8) -.0090(9) -.0009(8)
C541 .0675(16) .0357(12) .0378(12) -.0016(11) -.0186(11) .0064(10)
C55 .0325(10) .0304(10) .0345(11) -.0023(8) -.0112(9) -.0028(8)
C56 .0310(10) .0267(9) .0272(10) -.0081(8) -.0048(8) .0017(8)

loop_
_atom_type_symbol
_atom_type_description
_atom_type_scat_dispersion_real
_atom_type_scat_dispersion_imag
_atom_type_scat_source
C C .0033 .0016 'International Tables Vol C Tables 4.2.6.8 and 6.1.1.4'
H H .0000 .0000 'International Tables Vol C Tables 4.2.6.8 and 6.1.1.4'
N N .0061 .0033 'International Tables Vol C Tables 4.2.6.8 and 6.1.1.4'
O O .0106 .0060 'International Tables Vol C Tables 4.2.6.8 and 6.1.1.4'
S S .1246 .1234 'International Tables Vol C Tables 4.2.6.8 and 6.1.1.4'

loop_
_geom_angle_atom_site_label_1
_geom_angle_atom_site_label_2
_geom_angle_atom_site_label_3
_geom_angle
_geom_angle_publ_flag
C13 S1 C1 95.14(9) y
O2 C1 C5 102.58(13) ?
O2 C1 C6 105.77(13) ?
C5 C1 C6 114.28(14) ?
O2 C1 S1 112.35(11) ?
C5 C1 S1 112.42(12) ?
C6 C1 S1 109.14(12) ?
C1 O2 N3 106.71(12) y
C31 N3 O2 111.65(13) y
C31 N3 C4 118.55(14) y
O2 N3 C4 108.29(12) y
N3 C4 C41 111.96(14) ?
N3 C4 C5 103.40(13) ?
C41 C4 C5 113.42(14) ?
N3 C4 H4 109.3 ?
C41 C4 H4 109.3 ?
C5 C4 H4 109.3 ?
C51 C5 C1 118.84(14) ?
C51 C5 C4 116.23(14) ?
C1 C5 C4 100.87(13) ?
C51 C5 H5 106.7 ?
C1 C5 H5 106.7 ?
C4 C5 H5 106.7 ?
O6 C6 C7 121.99(17) ?
O6 C6 C1 118.35(16) ?
C7 C6 C1 119.65(15) ?
C8 C7 C12 119.47(18) ?
C8 C7 C6 117.28(17) ?
C12 C7 C6 123.24(16) ?
C9 C8 C7 120.9(2) ?
C9 C8 H8 119.6 ?
C7 C8 H8 119.6 ?
C8 C9 C10 119.5(2) ?
C8 C9 H9 120.2 ?
C10 C9 H9 120.2 ?
C9 C10 C11 120.4(2) ?
C9 C10 H10 119.8 ?
C11 C10 H10 119.8 ?
C10 C11 C12 120.8(2) ?
C10 C11 H11 119.6 ?
C12 C11 H11 119.6 ?
C11 C12 C7 118.89(18) ?
C11 C12 C13 118.91(18) ?
C7 C12 C13 122.19(16) ?
C12 C13 S1 113.07(13) ?
C12 C13 H13A 109.0 ?
S1 C13 H13A 109.0 ?
C12 C13 H13B 109.0 ?
S1 C13 H13B 109.0 ?
H13A C13 H13B 107.8 ?
C36 C31 C32 119.39(16) ?
C36 C31 N3 120.93(16) ?
C32 C31 N3 119.37(15) ?
C33 C32 C31 119.75(17) ?
C33 C32 H32 120.1 ?
C31 C32 H32 120.1 ?
C34 C33 C32 120.89(18) ?
C34 C33 H33 119.6 ?
C32 C33 H33 119.6 ?
C35 C34 C33 119.04(17) ?
C35 C34 H34 120.5 ?
C33 C34 H34 120.5 ?
C34 C35 C36 121.34(17) ?
C34 C35 H35 119.3 ?
C36 C35 H35 119.3 ?
C35 C36 C31 119.55(17) ?
C35 C36 H36 120.2 ?
C31 C36 H36 120.2 ?
C42 C41 C46 118.71(18) ?
C42 C41 C4 121.85(16) ?
C46 C41 C4 119.44(17) ?
C41 C42 C43 120.30(19) ?
C41 C42 H42 119.8 ?
C43 C42 H42 119.8 ?
C44 C43 C42 120.7(2) ?
C44 C43 H43 119.7 ?
C42 C43 H43 119.7 ?
C43 C44 C45 119.63(19) ?
C43 C44 H44 120.2 ?
C45 C44 H44 120.2 ?
C44 C45 C46 120.1(2) ?
C44 C45 H45 119.9 ?
C46 C45 H45 119.9 ?
C45 C46 C41 120.5(2) ?
C45 C46 H46 119.7 ?
C41 C46 H46 119.7 ?
C52 C51 C56 117.65(16) ?
C52 C51 C5 118.86(16) ?
C56 C51 C5 123.48(15) ?
C53 C52 C51 121.34(18) ?
C53 C52 H52 119.3 ?
C51 C52 H52 119.3 ?
C54 C53 C52 121.17(18) ?
C54 C53 H53 119.4 ?
C52 C53 H53 119.4 ?
C53 C54 C55 117.75(17) ?
C53 C54 C541 120.57(19) ?
C55 C54 C541 121.7(2) ?
C54 C541 H54A 109.5 ?
C54 C541 H54B 109.5 ?
H54A C541 H54B 109.5 ?
C54 C541 H54C 109.5 ?
H54A C541 H54C 109.5 ?
H54B C541 H54C 109.5 ?
C56 C55 C54 121.32(19) ?
C56 C55 H55 119.3 ?
C54 C55 H55 119.3 ?
C55 C56 C51 120.76(17) ?
C55 C56 H56 119.6 ?
C51 C56 H56 119.6 ?

loop_
_geom_bond_atom_site_label_1
_geom_bond_atom_site_label_2
_geom_bond_site_symmetry_2
_geom_bond_distance
_geom_bond_publ_flag
S1 C13 . 1.8121(19) y
S1 C1 . 1.8280(18) y
C1 O2 . 1.431(2) y
C1 C5 . 1.529(2) y
C1 C6 . 1.542(2) ?
O2 N3 . 1.4609(18) y
N3 C31 . 1.414(2) ?
N3 C4 . 1.476(2) y
C4 C41 . 1.519(2) ?
C4 C5 . 1.547(2) y
C4 H4 . 1.0000 ?
C5 C51 . 1.517(2) ?
C5 H5 . 1.0000 ?
O6 C6 . 1.217(2) ?
C6 C7 . 1.485(3) ?
C7 C8 . 1.400(3) ?
C7 C12 . 1.406(3) ?
C8 C9 . 1.384(3) ?
C8 H8 . .9500 ?
C9 C10 . 1.385(3) ?
C9 H9 . .9500 ?
C10 C11 . 1.388(3) ?
C10 H10 . .9500 ?
C11 C12 . 1.395(3) ?
C11 H11 . .9500 ?
C12 C13 . 1.504(3) ?
C13 H13A . .9900 ?
C13 H13B . .9900 ?
C31 C36 . 1.397(2) ?
C31 C32 . 1.398(3) ?
C32 C33 . 1.392(3) ?
C32 H32 . .9500 ?
C33 C34 . 1.382(3) ?
C33 H33 . .9500 ?
C34 C35 . 1.382(3) ?
C34 H34 . .9500 ?
C35 C36 . 1.387(3) ?
C35 H35 . .9500 ?
C36 H36 . .9500 ?
C41 C42 . 1.385(3) ?
C41 C46 . 1.398(3) ?
C42 C43 . 1.389(3) ?
C42 H42 . .9500 ?
C43 C44 . 1.375(3) ?
C43 H43 . .9500 ?
C44 C45 . 1.383(3) ?
C44 H44 . .9500 ?
C45 C46 . 1.386(3) ?
C45 H45 . .9500 ?
C46 H46 . .9500 ?
C51 C52 . 1.391(2) ?
C51 C56 . 1.395(3) ?
C52 C53 . 1.386(3) ?
C52 H52 . .9500 ?
C53 C54 . 1.384(3) ?
C53 H53 . .9500 ?
C54 C55 . 1.394(3) ?
C54 C541 . 1.511(3) ?
C541 H54A . .9800 ?
C541 H54B . .9800 ?
C541 H54C . .9800 ?
C55 C56 . 1.388(3) ?
C55 H55 . .9500 ?
C56 H56 . .9500 ?

loop_
_geom_torsion_atom_site_label_1
_geom_torsion_atom_site_label_2
_geom_torsion_atom_site_label_3
_geom_torsion_atom_site_label_4
_geom_torsion
C13 S1 C1 O2 -55.10(13)
C13 S1 C1 C5 -170.22(13)
C13 S1 C1 C6 61.89(13)
C5 C1 O2 N3 37.30(15)
C6 C1 O2 N3 157.36(13)
S1 C1 O2 N3 -83.66(13)
C1 O2 N3 C31 115.14(14)
C1 O2 N3 C4 -17.14(16)
C31 N3 C4 C41 98.89(17)
O2 N3 C4 C41 -132.64(14)
C31 N3 C4 C5 -138.65(15)
O2 N3 C4 C5 -10.18(16)
O2 C1 C5 C51 -170.53(14)
C6 C1 C5 C51 75.50(19)
S1 C1 C5 C51 -49.63(19)
O2 C1 C5 C4 -42.25(16)
C6 C1 C5 C4 -156.22(14)
S1 C1 C5 C4 78.66(14)
N3 C4 C5 C51 161.43(14)
C41 C4 C5 C51 -77.09(19)
N3 C4 C5 C1 31.48(16)
C41 C4 C5 C1 152.95(15)
O2 C1 C6 O6 -101.43(18)
C5 C1 C6 O6 10.6(2)
S1 C1 C6 O6 137.49(15)
O2 C1 C6 C7 78.72(18)
C5 C1 C6 C7 -169.20(15)
S1 C1 C6 C7 -42.36(19)
O6 C6 C7 C8 5.6(3)
C1 C6 C7 C8 -174.59(16)
O6 C6 C7 C12 -173.40(18)
C1 C6 C7 C12 6.4(3)
C12 C7 C8 C9 .7(3)
C6 C7 C8 C9 -178.31(18)
C7 C8 C9 C10 -.6(3)
C8 C9 C10 C11 .1(3)
C9 C10 C11 C12 .4(3)
C10 C11 C12 C7 -.4(3)
C10 C11 C12 C13 178.74(19)
C8 C7 C12 C11 -.2(3)
C6 C7 C12 C11 178.76(17)
C8 C7 C12 C13 -179.27(17)
C6 C7 C12 C13 -.3(3)
C11 C12 C13 S1 -146.76(15)
C7 C12 C13 S1 32.3(2)
C1 S1 C13 C12 -58.25(15)
O2 N3 C31 C36 26.3(2)
C4 N3 C31 C36 153.17(16)
O2 N3 C31 C32 -160.09(15)
C4 N3 C31 C32 -33.2(2)
C36 C31 C32 C33 -1.5(3)
N3 C31 C32 C33 -175.22(17)
C31 C32 C33 C34 .3(3)
C32 C33 C34 C35 .4(3)
C33 C34 C35 C36 .2(3)
C34 C35 C36 C31 -1.4(3)
C32 C31 C36 C35 2.0(3)
N3 C31 C36 C35 175.67(17)
N3 C4 C41 C42 6.2(2)
C5 C4 C41 C42 -110.35(19)
N3 C4 C41 C46 -174.25(15)
C5 C4 C41 C46 69.2(2)
C46 C41 C42 C43 -.3(3)
C4 C41 C42 C43 179.21(18)
C41 C42 C43 C44 -.6(3)
C42 C43 C44 C45 1.0(3)
C43 C44 C45 C46 -.5(3)
C44 C45 C46 C41 -.5(3)
C42 C41 C46 C45 .9(3)
C4 C41 C46 C45 -178.69(17)
C1 C5 C51 C52 -108.74(19)
C4 C5 C51 C52 130.51(17)
C1 C5 C51 C56 72.8(2)
C4 C5 C51 C56 -48.0(2)
C56 C51 C52 C53 -.8(3)
C5 C51 C52 C53 -179.36(17)
C51 C52 C53 C54 -.3(3)
C52 C53 C54 C55 1.1(3)
C52 C53 C54 C541 -179.55(19)
C53 C54 C55 C56 -.9(3)
C541 C54 C55 C56 179.84(19)
C54 C55 C56 C51 -.3(3)
C52 C51 C56 C55 1.1(3)
C5 C51 C56 C55 179.56(17)
